data_1530977
loop_
_publ_author_name
'Watelet, H.'
'Picard, J.P.'
'Baud, G.'
'Besse, J.P.'
'Chevalier, R.'

_publ_section_title
;
 Structure et proprietes de conduction du compose K0.1 Li0.9 Sb O3
;
_journal_name_full 'Solid State Ionics'
_journal_page_first 191
_journal_page_last 194
_journal_volume 2
_journal_year 1981
_chemical_formula_sum 'K0.1 Li0.9 O3 Sb'
_chemical_name_systematic '(K0.1 Li0.9) (Sb O3)'
_space_group_IT_number 201
_symmetry_space_group_name_Hall '-P 2ab 2bc 3'
_symmetry_space_group_name_H-M 'P n -3 :2'
_cell_angle_alpha 90
_cell_angle_beta 90
_cell_angle_gamma 90
_cell_formula_units_Z 12
_cell_length_a 9.681
_cell_length_b 9.681
_cell_length_c 9.681
_cell_volume 907.320
_citation_journal_id_ASTM SSIOD3
_cod_data_source_file Watelet_SSIOD3_1981_670.cif
_cod_data_source_block K0.1Li0.9O3Sb1
_cod_original_cell_volume 907.3203
_cod_original_formula_sum 'K0.1 Li0.9 O3 Sb1'
_cod_database_code 1530977

loop_
_symmetry_equiv_pos_as_xyz
x,y,z
-x+1/2,-y+1/2,z
x,-y+1/2,-z+1/2
-x+1/2,y,-z+1/2
z,x,y
-z+1/2,-x+1/2,y
z,-x+1/2,-y+1/2
-z+1/2,x,-y+1/2
y,z,x
y,-z+1/2,-x+1/2
-y+1/2,z,-x+1/2
-y+1/2,-z+1/2,x
-x,-y,-z
x-1/2,y-1/2,-z
-x,y-1/2,z-1/2
x-1/2,-y,z-1/2
-z,-x,-y
z-1/2,x-1/2,-y
-z,x-1/2,y-1/2
z-1/2,-x,y-1/2
-y,-z,-x
-y,z-1/2,x-1/2
y-1/2,-z,x-1/2
y-1/2,z-1/2,-x

loop_
_atom_site_label
_atom_site_type_symbol
_atom_site_fract_x
_atom_site_fract_y
_atom_site_fract_z
_atom_site_occupancy
_atom_site_U_iso_or_equiv
Li1 Li+1 0 0 0 1 0.0
O1 O-2 0.617 0.25 0.25 1 0.0
K1 K+1 0.402 0.402 0.402 0.15 0.0
O2 O-2 0.26 0.599 0.543 1 0.0
Sb1 Sb+5 0.592 0.75 0.25 1 0.0
Li2 Li+1 0.402 0.402 0.402 0.85 0.0
